data_1573148
loop_
_publ_author_name
'Yadav, Jyoti'
'Konar, Sanjit'

_publ_section_title
;
 Spin State Modulation and Kinetic Control of Thermal Contraction in a
 [Fe2Co2] Discrete Prussian Blue Analogue
;
_journal_name_full 'Chemical Science'
_journal_paper_doi 10.1039/D4SC05792A
_journal_year 2024
_chemical_formula_moiety 'C36 H22 B Co F10 Fe N15, Cl O4, H2 O'
_chemical_formula_sum 'C36 H24 B Cl Co F10 Fe N15 O5'
_chemical_formula_weight 1097.74
_space_group_crystal_system monoclinic
_space_group_IT_number 14
_space_group_name_Hall '-P 2ybc'
_space_group_name_H-M_alt 'P 1 21/c 1'
_atom_sites_solution_hydrogens mixed
_atom_sites_solution_primary dual
_audit_creation_date 2023-12-18
_audit_creation_method
;
Olex2 1.2
(compiled 2018.05.29 svn.r3508 for OlexSys, GUI svn.r5506)
;
_audit_update_record
;
2023-12-21 deposited with the CCDC.	2024-11-10 downloaded from the CCDC.
;
_cell_angle_alpha 90
_cell_angle_beta 107.634(5)
_cell_angle_gamma 90
_cell_formula_units_Z 4
_cell_length_a 14.586(3)
_cell_length_b 21.940(4)
_cell_length_c 14.537(3)
_cell_measurement_reflns_used 6353
_cell_measurement_temperature 140(2)
_cell_measurement_theta_max 23.26
_cell_measurement_theta_min 2.37
_cell_volume 4433.5(15)
_computing_cell_refinement 'SAINT V8.40A (?, 2016)'
_computing_data_reduction 'SAINT V8.40A (?, 2016)'
_computing_molecular_graphics 'Olex2 (Dolomanov et al., 2009)'
_computing_publication_material 'Olex2 (Dolomanov et al., 2009)'
_computing_structure_refinement 'ShelXL (Sheldrick, 2015)'
_computing_structure_solution 'ShelXT (Sheldrick, 2015)'
_diffrn_ambient_temperature 140.0
_diffrn_measured_fraction_theta_full 0.996
_diffrn_measured_fraction_theta_max 0.996
_diffrn_measurement_device_type 'Bruker APEX-II CCD'
_diffrn_measurement_method '\f and \w scans'
_diffrn_radiation_type MoK\a
_diffrn_radiation_wavelength 0.71073
_diffrn_reflns_av_R_equivalents 0.1015
_diffrn_reflns_av_unetI/netI 0.0558
_diffrn_reflns_Laue_measured_fraction_full 0.996
_diffrn_reflns_Laue_measured_fraction_max 0.996
_diffrn_reflns_limit_h_max 17
_diffrn_reflns_limit_h_min -17
_diffrn_reflns_limit_k_max 26
_diffrn_reflns_limit_k_min -26
_diffrn_reflns_limit_l_max 17
_diffrn_reflns_limit_l_min -17
_diffrn_reflns_number 56912
_diffrn_reflns_point_group_measured_fraction_full 0.996
_diffrn_reflns_point_group_measured_fraction_max 0.996
_diffrn_reflns_theta_full 25.029
_diffrn_reflns_theta_max 25.029
_diffrn_reflns_theta_min 2.365
_diffrn_standards_number 0
_exptl_absorpt_coefficient_mu 0.865
_exptl_absorpt_correction_T_max 0.7452
_exptl_absorpt_correction_T_min 0.6726
_exptl_absorpt_correction_type multi-scan
_exptl_absorpt_process_details
;
SADABS-2016/2 (Bruker,2016/2) was used for absorption correction.
wR2(int) was 0.0899 before and 0.0669 after correction.
The Ratio of minimum to maximum transmission is 0.9026.
The \l/2 correction factor is Not present.
;
_exptl_crystal_colour Red
_exptl_crystal_density_diffrn 1.645
_exptl_crystal_description Plate
_exptl_crystal_F_000 2200
_exptl_crystal_preparation 'Magnetic properties'
_exptl_crystal_size_max 0.18
_exptl_crystal_size_mid 0.17
_exptl_crystal_size_min 0.02
_refine_diff_density_max 0.624
_refine_diff_density_min -0.697
_refine_diff_density_rms 0.081
_refine_ls_extinction_method none
_refine_ls_goodness_of_fit_ref 1.063
_refine_ls_hydrogen_treatment constr
_refine_ls_matrix_type full
_refine_ls_number_parameters 709
_refine_ls_number_reflns 7810
_refine_ls_number_restraints 0
_refine_ls_restrained_S_all 1.063
_refine_ls_R_factor_all 0.0851
_refine_ls_R_factor_gt 0.0590
_refine_ls_shift/su_max 0.001
_refine_ls_shift/su_mean 0.000
_refine_ls_structure_factor_coef Fsqd
_refine_ls_weighting_details 'w=1/[\s^2^(Fo^2^)+(0.0609P)^2^+10.0219P] where P=(Fo^2^+2Fc^2^)/3'
_refine_ls_weighting_scheme calc
_refine_ls_wR_factor_gt 0.1386
_refine_ls_wR_factor_ref 0.1547
_reflns_Friedel_coverage 0.000
_reflns_number_gt 5819
_reflns_number_total 7810
_reflns_threshold_expression 'I > 2\s(I)'
_cod_data_source_file d4sc05792a3.cif
_cod_data_source_block 1_2H2O_140K_1H
_cod_original_cell_volume 4433.7(14)
_cod_database_code 1573148
_shelx_shelxl_version_number 2018/1
_shelx_space_group_comment
;
The symmetry employed for this shelxl refinement is uniquely defined
by the following loop, which should always be used as a source of
symmetry information in preference to the above space-group names.
They are only intended as comments.
;
_olex2_refinement_description
;
1. Fixed Uiso
 At 1.2 times of:
  All B(H) groups, All C(H) groups, All N(H,H) groups
 At 1.5 times of:
  All O(H,H) groups
2. Others
 Fixed Sof: O5A(0.75) H5AA(0.75) H5AB(0.75) F9A(0.3) F6B(0.5) F8A(0.4)
 F6A(0.5) F7B(0.6) C26B(0.5) C28A(0.4) F7A(0.4) C27A(0.4) O5B(0.25) H5BA(0.25)
 H5BB(0.25) F8B(0.6) C28B(0.6) C27B(0.6) F9B(0.7) C26A(0.5)
3.a Free rotating group:
 O5A(H5AA,H5AB), O5B(H5BA,H5BB)
3.b Ternary CH refined with riding coordinates:
 B1(H1)
3.c Aromatic/amide H refined with riding coordinates:
 C3(H3), C34(H34), C8(H8), C24(H24), C33(H33), C7(H7), C36(H36), C35(H35),
 C11(H11), C6(H6), C9(H9), C10(H10), C23(H23), C4(H4), C5(H5), C21(H21),
 C22(H22)
3.d X=CH2 refined with riding coordinates:
 N14(H14A,H14B), N11(H11A,H11B)
;
_olex2_submission_special_instructions 'No special instructions were received'

loop_
_space_group_symop_operation_xyz
'x, y, z'
'-x, y+1/2, -z+1/2'
'-x, -y, -z'
'x, -y-1/2, z-1/2'

loop_
_atom_site_label
_atom_site_type_symbol
_atom_site_fract_x
_atom_site_fract_y
_atom_site_fract_z
_atom_site_U_iso_or_equiv
_atom_site_adp_type
_atom_site_occupancy
_atom_site_site_symmetry_order
_atom_site_calc_flag
_atom_site_refinement_flags_posn
_atom_site_refinement_flags_adp
_atom_site_refinement_flags_occupancy
_atom_site_disorder_assembly
_atom_site_disorder_group
Co1 Co 0.71383(4) 0.47612(3) 0.71806(4) 0.02803(17) Uani 1 1 d . . . . .
Fe1 Fe 0.50604(5) 0.36735(3) 0.44112(4) 0.03102(18) Uani 1 1 d . . . . .
Cl1 Cl 1.01171(12) 0.27068(7) 0.59328(12) 0.0626(4) Uani 1 1 d . . . . .
N13 N 0.8158(3) 0.41154(18) 0.7352(3) 0.0341(9) Uani 1 1 d . . . . .
F5 F 0.8614(3) 0.42159(16) 0.9724(3) 0.0736(10) Uani 1 1 d . . . . .
F1 F 0.6312(3) 0.57838(18) 0.9021(2) 0.0697(10) Uani 1 1 d . . . . .
N12 N 0.7928(3) 0.54254(18) 0.6837(3) 0.0403(10) Uani 1 1 d . . . . .
O5A O 0.8313(3) 0.18847(18) 0.8312(3) 0.0280(9) Uani 0.75 1 d . . P A 1
H5AA H 0.777333 0.169389 0.824181 0.042 Uiso 0.75 1 d G . P A 1
H5AB H 0.863367 0.190595 0.892238 0.042 Uiso 0.75 1 d G . P A 1
N9 N 0.6538(3) 0.44467(17) 0.5857(3) 0.0320(8) Uani 1 1 d . . . . .
N2 N 0.3989(3) 0.46821(17) 0.3091(3) 0.0336(9) Uani 1 1 d . . . . .
N10 N 0.7730(3) 0.51503(18) 0.8490(3) 0.0372(9) Uani 1 1 d . . . . .
F2 F 0.5733(3) 0.5443(2) 1.0534(3) 0.0928(14) Uani 1 1 d . . . . .
N15 N 0.6542(3) 0.40807(17) 0.7717(3) 0.0339(9) Uani 1 1 d . . . . .
N6 N 0.4265(3) 0.38050(17) 0.5299(3) 0.0336(9) Uani 1 1 d . . . . .
N3 N 0.4025(3) 0.31298(18) 0.3633(3) 0.0357(9) Uani 1 1 d . . . . .
N8 N 0.5615(3) 0.29499(18) 0.5202(3) 0.0372(9) Uani 1 1 d . . . . .
N5 N 0.3815(3) 0.33300(18) 0.5579(3) 0.0401(10) Uani 1 1 d . . . . .
N4 N 0.3590(3) 0.27330(18) 0.4086(3) 0.0419(10) Uani 1 1 d . . . . .
O2 O 1.0179(3) 0.2691(2) 0.6930(3) 0.0679(12) Uani 1 1 d . . . . .
N1 N 0.6448(3) 0.3503(2) 0.3209(3) 0.0434(10) Uani 1 1 d . . . . .
F3 F 0.6600(4) 0.4496(2) 1.1656(3) 0.1136(18) Uani 1 1 d . . . . .
C12 C 0.5995(3) 0.4170(2) 0.5255(3) 0.0303(10) Uani 1 1 d . . . . .
N14 N 0.8456(3) 0.30725(19) 0.7646(3) 0.0420(10) Uani 1 1 d . . . . .
H14A H 0.899840 0.308655 0.749913 0.050 Uiso 1 1 calc R . . . .
H14B H 0.825722 0.272528 0.782132 0.050 Uiso 1 1 calc R . . . .
C31 C 0.7940(3) 0.3573(2) 0.7602(3) 0.0332(10) Uani 1 1 d . . . . .
F4 F 0.8072(4) 0.38994(19) 1.1261(3) 0.1058(16) Uani 1 1 d . . . . .
N7 N 0.5026(3) 0.25546(19) 0.5482(3) 0.0445(10) Uani 1 1 d . . . . .
C2 C 0.4449(3) 0.4317(2) 0.3619(3) 0.0300(10) Uani 1 1 d . . . . .
F10 F 0.8214(3) 0.4074(2) 0.5446(3) 0.0992(16) Uani 1 1 d . . . . .
C32 C 0.7022(3) 0.3544(2) 0.7848(3) 0.0320(10) Uani 1 1 d . . . . .
C3 C 0.3527(4) 0.3113(2) 0.2692(3) 0.0398(11) Uani 1 1 d . . . . .
H3 H 0.367389 0.334540 0.220359 0.048 Uiso 1 1 calc R . . . .
C34 C 0.5804(4) 0.3069(3) 0.8378(3) 0.0426(12) Uani 1 1 d . . . . .
H34 H 0.554695 0.272097 0.860130 0.051 Uiso 1 1 calc R . . . .
F9A F 1.0173(13) 0.4517(8) 0.5414(14) 0.086(5) Uani 0.3 1 d . . P B 1
N11 N 0.8688(4) 0.5965(2) 0.9266(3) 0.0574(13) Uani 1 1 d . . . . .
H11A H 0.858712 0.588671 0.982144 0.069 Uiso 1 1 calc R . . . .
H11B H 0.905612 0.627298 0.921678 0.069 Uiso 1 1 calc R . . . .
C8 C 0.4089(3) 0.4299(2) 0.5752(3) 0.0352(10) Uani 1 1 d . . . . .
H8 H 0.432446 0.469619 0.569335 0.042 Uiso 1 1 calc R . . . .
C24 C 0.7973(4) 0.5548(3) 0.5944(4) 0.0487(14) Uani 1 1 d . . . . .
H24 H 0.759445 0.531415 0.541404 0.058 Uiso 1 1 calc R . . . .
C33 C 0.6668(3) 0.3031(2) 0.8168(3) 0.0377(11) Uani 1 1 d . . . . .
H33 H 0.701092 0.265654 0.824265 0.045 Uiso 1 1 calc R . . . .
C1 C 0.5898(3) 0.3561(2) 0.3636(3) 0.0359(11) Uani 1 1 d . . . . .
C7 C 0.3512(4) 0.4147(2) 0.6320(3) 0.0410(12) Uani 1 1 d . . . . .
H7 H 0.327894 0.441297 0.671444 0.049 Uiso 1 1 calc R . . . .
C13 C 0.7467(4) 0.5008(2) 0.9329(3) 0.0425(12) Uani 1 1 d . . . . .
C36 C 0.5710(3) 0.4115(2) 0.7921(3) 0.0386(11) Uani 1 1 d . . . . .
H36 H 0.537248 0.449093 0.783046 0.046 Uiso 1 1 calc R . . . .
C20 C 0.8459(4) 0.5767(2) 0.7588(4) 0.0415(12) Uani 1 1 d . . . . .
C19 C 0.8288(4) 0.5619(2) 0.8508(4) 0.0408(12) Uani 1 1 d . . . . .
C35 C 0.5325(4) 0.3616(2) 0.8261(3) 0.0416(12) Uani 1 1 d . . . . .
H35 H 0.473665 0.365192 0.841065 0.050 Uiso 1 1 calc R . . . .
C11 C 0.6508(4) 0.2737(2) 0.5560(3) 0.0433(12) Uani 1 1 d . . . . .
H11 H 0.706797 0.292230 0.548172 0.052 Uiso 1 1 calc R . . . .
C6 C 0.3350(4) 0.3534(3) 0.6192(4) 0.0447(13) Uani 1 1 d . . . . .
H6 H 0.297417 0.329289 0.648521 0.054 Uiso 1 1 calc R . . . .
C9 C 0.5556(5) 0.2102(2) 0.6013(4) 0.0538(15) Uani 1 1 d . . . . .
H9 H 0.531844 0.177325 0.629978 0.065 Uiso 1 1 calc R . . . .
C10 C 0.6495(5) 0.2200(2) 0.6067(4) 0.0550(16) Uani 1 1 d . . . . .
H10 H 0.703119 0.195209 0.638534 0.066 Uiso 1 1 calc R . . . .
C23 C 0.8556(5) 0.6004(3) 0.5781(5) 0.0630(18) Uani 1 1 d . . . . .
H23 H 0.856668 0.608710 0.514229 0.076 Uiso 1 1 calc R . . . .
C4 C 0.2762(4) 0.2706(2) 0.2535(4) 0.0482(13) Uani 1 1 d . . . . .
H4 H 0.229826 0.260765 0.193814 0.058 Uiso 1 1 calc R . . . .
O1 O 1.0220(5) 0.2111(3) 0.5585(4) 0.117(2) Uani 1 1 d . . . . .
O3 O 0.9201(4) 0.2949(3) 0.5401(4) 0.0979(17) Uani 1 1 d . . . . .
C14 C 0.6737(4) 0.5302(3) 0.9551(4) 0.0504(13) Uani 1 1 d . . . . .
F6B F 0.9855(5) 0.4554(4) 0.8558(5) 0.064(2) Uani 0.5 1 d . . P B 1
C25 C 0.9010(4) 0.4198(3) 0.7101(4) 0.0520(15) Uani 1 1 d . . . . .
O4 O 1.0876(4) 0.3075(3) 0.5823(5) 0.114(2) Uani 1 1 d . . . . .
C18 C 0.7900(4) 0.4519(3) 0.9912(4) 0.0524(14) Uani 1 1 d . . . . .
C5 C 0.2825(4) 0.2480(2) 0.3427(4) 0.0488(13) Uani 1 1 d . . . . .
H5 H 0.239867 0.219048 0.356181 0.059 Uiso 1 1 calc R . . . .
C15 C 0.6439(5) 0.5132(3) 1.0329(4) 0.0642(18) Uani 1 1 d . . . . .
C21 C 0.9082(5) 0.6216(3) 0.7475(5) 0.0667(18) Uani 1 1 d . . . . .
H21 H 0.947424 0.643695 0.801242 0.080 Uiso 1 1 calc R . . . .
F8A F 1.1725(10) 0.4453(7) 0.6854(14) 0.119(6) Uani 0.4 1 d . . P B 2
B1 B 0.3941(5) 0.2691(3) 0.5191(4) 0.0471(15) Uani 1 1 d . . . . .
H1 H 0.358313 0.237241 0.543587 0.056 Uiso 1 1 calc R . . . .
C16 C 0.6880(6) 0.4651(4) 1.0889(4) 0.071(2) Uani 1 1 d . . . . .
C30 C 0.9001(5) 0.4204(3) 0.6127(5) 0.0586(17) Uani 1 1 d . . . . .
C22 C 0.9113(5) 0.6334(3) 0.6528(6) 0.072(2) Uani 1 1 d . . . . .
H22 H 0.952370 0.664291 0.641810 0.086 Uiso 1 1 calc R . . . .
C17 C 0.7610(6) 0.4348(3) 1.0692(4) 0.0679(19) Uani 1 1 d . . . . .
C29 C 0.9829(7) 0.4323(4) 0.5885(9) 0.091(3) Uani 1 1 d . . . . .
F6A F 0.9920(5) 0.4017(6) 0.8879(6) 0.098(3) Uani 0.5 1 d . . P B 2
F7B F 1.1439(5) 0.4709(6) 0.8014(8) 0.148(5) Uani 0.6 1 d . . P B 1
C26B C 0.9807(11) 0.4466(7) 0.7608(10) 0.048(3) Uani 0.5 1 d . . P B 1
C28A C 1.0851(15) 0.4361(10) 0.693(2) 0.063(6) Uani 0.4 1 d . . P B 2
F7A F 1.1626(7) 0.4147(7) 0.8676(10) 0.108(4) Uani 0.4 1 d . . P B 2
C27A C 1.0797(13) 0.4229(10) 0.784(2) 0.074(6) Uani 0.4 1 d . . P B 2
O5B O 1.0967(9) 0.3282(6) 0.8860(9) 0.033(3) Uani 0.25 1 d . . P C 2
H5BA H 1.083807 0.298312 0.919504 0.049 Uiso 0.25 1 d G . P C 2
H5BB H 1.073707 0.316332 0.826291 0.049 Uiso 0.25 1 d G . P C 2
F8B F 1.1331(6) 0.4626(4) 0.6115(7) 0.091(3) Uani 0.6 1 d . . P B 1
C28B C 1.0530(11) 0.4487(8) 0.6403(10) 0.059(4) Uani 0.6 1 d . . P B 1
C27B C 1.0617(10) 0.4567(7) 0.7335(12) 0.068(4) Uani 0.6 1 d . . P B 1
F9B F 0.9698(5) 0.4273(4) 0.4851(5) 0.084(2) Uani 0.7 1 d . . P B 2
C26A C 0.9911(11) 0.4154(9) 0.7957(13) 0.065(4) Uani 0.5 1 d . . P B 2

loop_
_atom_site_aniso_label
_atom_site_aniso_U_11
_atom_site_aniso_U_22
_atom_site_aniso_U_33
_atom_site_aniso_U_23
_atom_site_aniso_U_13
_atom_site_aniso_U_12
Co1 0.0298(3) 0.0311(3) 0.0247(3) 0.0020(2) 0.0105(2) 0.0036(3)
Fe1 0.0340(4) 0.0398(4) 0.0205(3) 0.0016(3) 0.0102(3) 0.0080(3)
Cl1 0.0684(10) 0.0647(9) 0.0628(9) 0.0141(7) 0.0321(8) 0.0245(8)
N13 0.030(2) 0.045(2) 0.030(2) -0.0056(17) 0.0131(17) -0.0054(17)
F5 0.074(2) 0.060(2) 0.077(3) 0.0252(19) 0.010(2) 0.0143(19)
F1 0.068(2) 0.096(3) 0.051(2) 0.0059(19) 0.0273(17) 0.035(2)
N12 0.042(2) 0.042(2) 0.046(3) 0.0124(19) 0.028(2) 0.0141(19)
O5A 0.0186(19) 0.039(2) 0.028(2) 0.0021(18) 0.0091(16) 0.0017(17)
N9 0.033(2) 0.036(2) 0.029(2) 0.0039(17) 0.0130(18) 0.0062(18)
N2 0.043(2) 0.033(2) 0.027(2) -0.0011(17) 0.0127(18) 0.0025(18)
N10 0.036(2) 0.040(2) 0.039(2) 0.0082(18) 0.0161(18) 0.0043(18)
F2 0.078(3) 0.149(4) 0.068(3) -0.035(3) 0.047(2) -0.023(3)
N15 0.031(2) 0.039(2) 0.033(2) -0.0074(17) 0.0108(17) 0.0032(17)
N6 0.036(2) 0.040(2) 0.029(2) 0.0067(16) 0.0152(17) 0.0046(17)
N3 0.039(2) 0.039(2) 0.030(2) -0.0009(17) 0.0106(18) 0.0097(18)
N8 0.047(2) 0.039(2) 0.024(2) 0.0007(16) 0.0086(18) 0.0103(19)
N5 0.049(2) 0.042(2) 0.034(2) 0.0032(18) 0.0197(19) -0.001(2)
N4 0.048(3) 0.037(2) 0.043(2) -0.0020(18) 0.016(2) -0.0014(19)
O2 0.058(3) 0.095(3) 0.056(3) 0.006(2) 0.024(2) 0.013(2)
N1 0.046(3) 0.056(3) 0.032(2) -0.0054(19) 0.017(2) 0.006(2)
F3 0.161(5) 0.141(4) 0.054(2) -0.005(2) 0.056(3) -0.078(4)
C12 0.035(2) 0.038(3) 0.024(2) 0.0062(19) 0.017(2) 0.010(2)
N14 0.032(2) 0.050(3) 0.048(3) -0.003(2) 0.0177(19) 0.0048(19)
C31 0.028(2) 0.045(3) 0.025(2) -0.007(2) 0.0053(19) 0.001(2)
F4 0.162(5) 0.078(3) 0.064(3) 0.037(2) 0.014(3) -0.023(3)
N7 0.063(3) 0.038(2) 0.035(2) 0.0048(18) 0.017(2) 0.007(2)
C2 0.029(2) 0.041(3) 0.022(2) -0.004(2) 0.0098(19) -0.002(2)
F10 0.058(2) 0.194(5) 0.055(2) 0.040(3) 0.031(2) 0.067(3)
C32 0.030(2) 0.042(3) 0.023(2) -0.0069(19) 0.0073(19) -0.003(2)
C3 0.041(3) 0.042(3) 0.034(3) -0.004(2) 0.009(2) 0.010(2)
C34 0.038(3) 0.060(3) 0.032(3) 0.005(2) 0.015(2) -0.001(2)
F9A 0.099(14) 0.099(12) 0.093(14) 0.053(10) 0.080(12) 0.038(10)
N11 0.073(3) 0.053(3) 0.052(3) -0.008(2) 0.029(3) -0.021(3)
C8 0.035(3) 0.040(3) 0.032(2) 0.001(2) 0.011(2) 0.004(2)
C24 0.050(3) 0.059(3) 0.049(3) 0.023(3) 0.032(3) 0.025(3)
C33 0.036(3) 0.044(3) 0.034(3) -0.002(2) 0.014(2) 0.004(2)
C1 0.039(3) 0.043(3) 0.022(2) -0.003(2) 0.004(2) 0.006(2)
C7 0.041(3) 0.054(3) 0.033(3) -0.001(2) 0.018(2) 0.007(2)
C13 0.041(3) 0.052(3) 0.033(3) 0.001(2) 0.009(2) -0.010(2)
C36 0.031(3) 0.053(3) 0.032(3) -0.009(2) 0.009(2) 0.010(2)
C20 0.051(3) 0.030(3) 0.054(3) 0.003(2) 0.031(3) 0.006(2)
C19 0.045(3) 0.036(3) 0.046(3) 0.005(2) 0.020(2) 0.005(2)
C35 0.032(3) 0.063(3) 0.035(3) 0.000(2) 0.017(2) 0.003(2)
C11 0.049(3) 0.045(3) 0.030(3) -0.005(2) 0.003(2) 0.019(2)
C6 0.045(3) 0.060(3) 0.037(3) 0.011(2) 0.023(2) 0.004(3)
C9 0.086(5) 0.035(3) 0.035(3) 0.006(2) 0.011(3) 0.014(3)
C10 0.076(4) 0.043(3) 0.035(3) 0.000(2) 0.001(3) 0.027(3)
C23 0.072(4) 0.065(4) 0.073(4) 0.030(3) 0.054(4) 0.029(3)
C4 0.044(3) 0.046(3) 0.048(3) -0.017(2) 0.004(2) 0.005(2)
O1 0.166(6) 0.092(4) 0.097(4) -0.016(3) 0.046(4) 0.057(4)
O3 0.083(4) 0.111(4) 0.078(3) 0.002(3) -0.008(3) 0.036(3)
C14 0.046(3) 0.068(4) 0.037(3) -0.002(3) 0.011(2) -0.003(3)
F6B 0.040(4) 0.105(6) 0.044(4) -0.029(4) 0.008(3) -0.020(4)
C25 0.038(3) 0.055(3) 0.071(4) -0.025(3) 0.029(3) -0.010(3)
O4 0.083(4) 0.130(5) 0.156(6) 0.072(4) 0.075(4) 0.020(3)
C18 0.053(3) 0.055(3) 0.042(3) 0.009(3) 0.004(3) -0.018(3)
C5 0.048(3) 0.041(3) 0.059(4) -0.011(3) 0.019(3) -0.001(2)
C15 0.059(4) 0.097(5) 0.045(3) -0.019(3) 0.027(3) -0.024(4)
C21 0.083(5) 0.047(3) 0.092(5) -0.008(3) 0.060(4) -0.011(3)
F8A 0.068(9) 0.129(12) 0.200(17) -0.014(12) 0.100(11) -0.025(8)
B1 0.062(4) 0.039(3) 0.044(3) 0.009(3) 0.021(3) 0.000(3)
C16 0.089(5) 0.093(5) 0.031(3) -0.001(3) 0.017(3) -0.051(4)
C30 0.057(4) 0.053(4) 0.087(5) 0.013(3) 0.054(4) 0.014(3)
C22 0.091(5) 0.057(4) 0.100(6) 0.018(4) 0.076(5) 0.004(4)
C17 0.093(5) 0.065(4) 0.036(3) 0.011(3) 0.005(3) -0.029(4)
C29 0.096(7) 0.068(5) 0.145(9) 0.024(5) 0.092(7) 0.027(5)
F6A 0.035(4) 0.183(11) 0.068(6) -0.037(7) 0.004(4) -0.003(6)
F7B 0.045(4) 0.268(14) 0.141(8) -0.127(9) 0.042(5) -0.071(7)
C26B 0.041(7) 0.070(10) 0.033(7) -0.009(6) 0.013(6) -0.017(7)
C28A 0.045(13) 0.068(13) 0.10(2) -0.034(14) 0.057(14) -0.019(10)
F7A 0.038(6) 0.170(13) 0.116(10) -0.051(9) 0.021(6) -0.024(7)
C27A 0.038(10) 0.060(12) 0.14(2) -0.038(12) 0.045(12) -0.020(9)
O5B 0.031(7) 0.042(7) 0.032(7) -0.007(5) 0.019(6) 0.008(6)
F8B 0.066(6) 0.099(6) 0.136(8) -0.031(6) 0.071(6) -0.025(4)
C28B 0.044(8) 0.076(9) 0.052(9) -0.020(7) 0.009(6) -0.001(6)
C27B 0.043(7) 0.079(10) 0.086(11) -0.034(8) 0.024(7) -0.031(7)
F9B 0.072(5) 0.134(7) 0.066(4) 0.030(4) 0.054(4) 0.039(4)
C26A 0.036(7) 0.093(13) 0.076(13) -0.030(10) 0.032(8) -0.024(8)

loop_
_atom_type_symbol
_atom_type_description
_atom_type_scat_dispersion_real
_atom_type_scat_dispersion_imag
_atom_type_scat_source
C C 0.0033 0.0016 'International Tables Vol C Tables 4.2.6.8 and 6.1.1.4'
H H 0.0000 0.0000 'International Tables Vol C Tables 4.2.6.8 and 6.1.1.4'
B B 0.0013 0.0007 'International Tables Vol C Tables 4.2.6.8 and 6.1.1.4'
Cl Cl 0.1484 0.1585 'International Tables Vol C Tables 4.2.6.8 and 6.1.1.4'
Co Co 0.3494 0.9721 'International Tables Vol C Tables 4.2.6.8 and 6.1.1.4'
F F 0.0171 0.0103 'International Tables Vol C Tables 4.2.6.8 and 6.1.1.4'
Fe Fe 0.3463 0.8444 'International Tables Vol C Tables 4.2.6.8 and 6.1.1.4'
N N 0.0061 0.0033 'International Tables Vol C Tables 4.2.6.8 and 6.1.1.4'
O O 0.0106 0.0060 'International Tables Vol C Tables 4.2.6.8 and 6.1.1.4'

loop_
_geom_angle_atom_site_label_1
_geom_angle_atom_site_label_2
_geom_angle_atom_site_label_3
_geom_angle
_geom_angle_site_symmetry_1
_geom_angle_site_symmetry_3
_geom_angle_publ_flag
N13 Co1 N10 95.27(15) . . ?
N12 Co1 N13 94.80(15) . . ?
N12 Co1 N10 79.35(17) . . ?
N9 Co1 N13 88.17(15) . . ?
N9 Co1 N12 97.41(17) . . ?
N9 Co1 N2 85.71(15) . 3_666 ?
N9 Co1 N10 175.45(16) . . ?
N9 Co1 N15 90.12(15) . . ?
N2 Co1 N13 172.45(16) 3_666 . ?
N2 Co1 N12 90.37(16) 3_666 . ?
N2 Co1 N10 91.08(15) 3_666 . ?
N2 Co1 N15 96.03(15) 3_666 . ?
N15 Co1 N13 79.55(15) . . ?
N15 Co1 N12 170.47(17) . . ?
N15 Co1 N10 93.43(15) . . ?
N3 Fe1 N6 87.98(16) . . ?
N8 Fe1 N6 87.45(15) . . ?
N8 Fe1 N3 87.47(16) . . ?
C12 Fe1 N6 86.76(17) . . ?
C12 Fe1 N3 174.20(17) . . ?
C12 Fe1 N8 89.87(17) . . ?
C12 Fe1 C1 89.56(19) . . ?
C2 Fe1 N6 91.57(17) . . ?
C2 Fe1 N3 87.94(17) . . ?
C2 Fe1 N8 175.33(18) . . ?
C2 Fe1 C12 94.64(19) . . ?
C2 Fe1 C1 90.24(19) . . ?
C1 Fe1 N6 176.02(18) . . ?
C1 Fe1 N3 95.64(18) . . ?
C1 Fe1 N8 91.03(18) . . ?
O2 Cl1 O1 110.9(3) . . ?
O2 Cl1 O3 108.7(3) . . ?
O1 Cl1 O3 109.3(4) . . ?
O4 Cl1 O2 108.5(4) . . ?
O4 Cl1 O1 108.2(4) . . ?
O4 Cl1 O3 111.2(4) . . ?
C31 N13 Co1 116.2(3) . . ?
C31 N13 C25 119.7(4) . . ?
C25 N13 Co1 123.6(3) . . ?
C24 N12 Co1 125.6(4) . . ?
C24 N12 C20 118.9(5) . . ?
C20 N12 Co1 115.5(3) . . ?
H5AA O5A H5AB 109.5 . . ?
C12 N9 Co1 156.5(3) . . ?
C2 N2 Co1 145.8(3) . 3_666 ?
C13 N10 Co1 124.4(3) . . ?
C19 N10 Co1 115.9(3) . . ?
C19 N10 C13 119.0(4) . . ?
C32 N15 Co1 115.9(3) . . ?
C36 N15 Co1 125.2(3) . . ?
C36 N15 C32 118.9(4) . . ?
N5 N6 Fe1 120.7(3) . . ?
C8 N6 Fe1 132.2(3) . . ?
C8 N6 N5 107.1(4) . . ?
N4 N3 Fe1 119.6(3) . . ?
C3 N3 Fe1 132.9(3) . . ?
C3 N3 N4 106.8(4) . . ?
N7 N8 Fe1 119.9(3) . . ?
C11 N8 Fe1 133.3(4) . . ?
C11 N8 N7 106.8(4) . . ?
N6 N5 B1 117.7(4) . . ?
C6 N5 N6 109.2(4) . . ?
C6 N5 B1 133.0(4) . . ?
N3 N4 B1 119.3(4) . . ?
C5 N4 N3 109.0(4) . . ?
C5 N4 B1 131.3(5) . . ?
N9 C12 Fe1 172.3(4) . . ?
H14A N14 H14B 120.0 . . ?
C31 N14 H14A 120.0 . . ?
C31 N14 H14B 120.0 . . ?
N13 C31 N14 125.8(4) . . ?
N13 C31 C32 114.5(4) . . ?
N14 C31 C32 119.7(4) . . ?
N8 N7 B1 118.8(4) . . ?
C9 N7 N8 109.5(5) . . ?
C9 N7 B1 131.7(5) . . ?
N2 C2 Fe1 173.3(4) . . ?
N15 C32 C31 113.3(4) . . ?
N15 C32 C33 121.9(4) . . ?
C33 C32 C31 124.8(4) . . ?
N3 C3 H3 124.9 . . ?
N3 C3 C4 110.1(5) . . ?
C4 C3 H3 124.9 . . ?
C33 C34 H34 120.4 . . ?
C35 C34 H34 120.4 . . ?
C35 C34 C33 119.2(5) . . ?
H11A N11 H11B 120.0 . . ?
C19 N11 H11A 120.0 . . ?
C19 N11 H11B 120.0 . . ?
N6 C8 H8 125.0 . . ?
N6 C8 C7 110.0(4) . . ?
C7 C8 H8 125.0 . . ?
N12 C24 H24 119.2 . . ?
N12 C24 C23 121.5(6) . . ?
C23 C24 H24 119.2 . . ?
C32 C33 C34 118.9(5) . . ?
C32 C33 H33 120.6 . . ?
C34 C33 H33 120.6 . . ?
N1 C1 Fe1 176.2(4) . . ?
C8 C7 H7 127.3 . . ?
C6 C7 C8 105.4(4) . . ?
C6 C7 H7 127.3 . . ?
C14 C13 N10 122.2(5) . . ?
C14 C13 C18 117.5(5) . . ?
C18 C13 N10 120.0(5) . . ?
N15 C36 H36 119.1 . . ?
N15 C36 C35 121.9(5) . . ?
C35 C36 H36 119.1 . . ?
N12 C20 C19 113.4(4) . . ?
N12 C20 C21 122.2(5) . . ?
C21 C20 C19 124.4(5) . . ?
N10 C19 N11 125.8(5) . . ?
N10 C19 C20 115.6(5) . . ?
N11 C19 C20 118.6(5) . . ?
C34 C35 C36 119.2(4) . . ?
C34 C35 H35 120.4 . . ?
C36 C35 H35 120.4 . . ?
N8 C11 H11 125.2 . . ?
N8 C11 C10 109.6(5) . . ?
C10 C11 H11 125.2 . . ?
N5 C6 C7 108.3(4) . . ?
N5 C6 H6 125.8 . . ?
C7 C6 H6 125.8 . . ?
N7 C9 H9 126.0 . . ?
N7 C9 C10 108.0(5) . . ?
C10 C9 H9 126.0 . . ?
C11 C10 H10 127.0 . . ?
C9 C10 C11 106.1(5) . . ?
C9 C10 H10 127.0 . . ?
C24 C23 H23 120.0 . . ?
C22 C23 C24 120.1(6) . . ?
C22 C23 H23 120.0 . . ?
C3 C4 H4 127.5 . . ?
C5 C4 C3 104.9(5) . . ?
C5 C4 H4 127.5 . . ?
F1 C14 C13 119.6(5) . . ?
F1 C14 C15 118.5(5) . . ?
C13 C14 C15 121.9(6) . . ?
N13 C25 C30 121.4(5) . . ?
N13 C25 C26A 113.1(7) . . ?
C30 C25 C26A 124.5(7) . . ?
C26B C25 N13 127.8(8) . . ?
C26B C25 C30 107.2(8) . . ?
F5 C18 C13 119.8(5) . . ?
F5 C18 C17 119.2(6) . . ?
C17 C18 C13 121.0(6) . . ?
N4 C5 C4 109.1(5) . . ?
N4 C5 H5 125.4 . . ?
C4 C5 H5 125.4 . . ?
F2 C15 C14 119.8(7) . . ?
F2 C15 C16 121.0(6) . . ?
C16 C15 C14 119.2(6) . . ?
C20 C21 H21 121.3 . . ?
C20 C21 C22 117.5(7) . . ?
C22 C21 H21 121.3 . . ?
N5 B1 H1 111.8 . . ?
N4 B1 N5 106.8(4) . . ?
N4 B1 N7 106.9(4) . . ?
N4 B1 H1 111.8 . . ?
N7 B1 N5 107.6(5) . . ?
N7 B1 H1 111.8 . . ?
F3 C16 C15 118.9(8) . . ?
F3 C16 C17 120.4(7) . . ?
C17 C16 C15 120.7(6) . . ?
F10 C30 C25 119.9(5) . . ?
F10 C30 C29 119.1(7) . . ?
C29 C30 C25 121.0(8) . . ?
C23 C22 C21 119.7(6) . . ?
C23 C22 H22 120.1 . . ?
C21 C22 H22 120.1 . . ?
F4 C17 C18 119.3(7) . . ?
F4 C17 C16 120.9(6) . . ?
C16 C17 C18 119.8(6) . . ?
F9A C29 C30 150.1(15) . . ?
F9A C29 C28B 78.0(16) . . ?
C30 C29 C28A 111.2(9) . . ?
C30 C29 F9B 113.4(9) . . ?
C28B C29 C30 125.1(13) . . ?
F9B C29 C28A 134.2(9) . . ?
C25 C26B F6B 113.2(11) . . ?
C25 C26B C27B 127.1(13) . . ?
C27B C26B F6B 118.8(12) . . ?
F8A C28A C29 121(2) . . ?
F8A C28A C27A 117(2) . . ?
C27A C28A C29 122.2(14) . . ?
C28A C27A F7A 123.7(16) . . ?
C26A C27A C28A 118(2) . . ?
C26A C27A F7A 118(2) . . ?
H5BA O5B H5BB 104.5 . . ?
C29 C28B F8B 122.9(13) . . ?
C29 C28B C27B 120.5(16) . . ?
C27B C28B F8B 116.6(13) . . ?
F7B C27B C26B 118.8(15) . . ?
C28B C27B F7B 124.6(15) . . ?
C28B C27B C26B 116.6(12) . . ?
F6A C26A C25 124.6(10) . . ?
C27A C26A C25 120.8(18) . . ?
C27A C26A F6A 114.6(18) . . ?

loop_
_geom_bond_atom_site_label_1
_geom_bond_atom_site_label_2
_geom_bond_distance
_geom_bond_site_symmetry_2
_geom_bond_publ_flag
Co1 N13 2.014(4) . ?
Co1 N12 2.012(4) . ?
Co1 N9 1.981(4) . ?
Co1 N2 1.989(4) 3_666 ?
Co1 N10 2.025(4) . ?
Co1 N15 2.001(4) . ?
Fe1 N6 2.001(4) . ?
Fe1 N3 1.987(4) . ?
Fe1 N8 1.983(4) . ?
Fe1 C12 1.881(5) . ?
Fe1 C2 1.869(5) . ?
Fe1 C1 1.913(5) . ?
Cl1 O2 1.425(4) . ?
Cl1 O1 1.426(5) . ?
Cl1 O3 1.428(5) . ?
Cl1 O4 1.417(5) . ?
N13 C31 1.312(6) . ?
N13 C25 1.410(6) . ?
F5 C18 1.332(7) . ?
F1 C14 1.344(6) . ?
N12 C24 1.346(6) . ?
N12 C20 1.358(7) . ?
O5A H5AA 0.8692 . ?
O5A H5AB 0.8702 . ?
N9 C12 1.158(6) . ?
N2 C2 1.170(6) . ?
N10 C13 1.420(6) . ?
N10 C19 1.307(6) . ?
F2 C15 1.341(7) . ?
N15 C32 1.352(6) . ?
N15 C36 1.336(6) . ?
N6 N5 1.358(5) . ?
N6 C8 1.332(6) . ?
N3 N4 1.360(5) . ?
N3 C3 1.340(6) . ?
N8 N7 1.367(6) . ?
N8 C11 1.333(6) . ?
N5 C6 1.349(6) . ?
N5 B1 1.544(7) . ?
N4 C5 1.351(7) . ?
N4 B1 1.533(7) . ?
N1 C1 1.160(6) . ?
F3 C16 1.343(7) . ?
N14 H14A 0.8800 . ?
N14 H14B 0.8800 . ?
N14 C31 1.321(6) . ?
C31 C32 1.488(6) . ?
F4 C17 1.330(8) . ?
N7 C9 1.348(6) . ?
N7 B1 1.538(8) . ?
F10 C30 1.301(8) . ?
C32 C33 1.378(7) . ?
C3 H3 0.9500 . ?
C3 C4 1.392(7) . ?
C34 H34 0.9500 . ?
C34 C33 1.387(7) . ?
C34 C35 1.372(7) . ?
F9A C29 1.055(14) . ?
N11 H11A 0.8800 . ?
N11 H11B 0.8800 . ?
N11 C19 1.319(7) . ?
C8 H8 0.9500 . ?
C8 C7 1.387(6) . ?
C24 H24 0.9500 . ?
C24 C23 1.381(8) . ?
C33 H33 0.9500 . ?
C7 H7 0.9500 . ?
C7 C6 1.370(7) . ?
C13 C14 1.364(7) . ?
C13 C18 1.395(7) . ?
C36 H36 0.9500 . ?
C36 C35 1.389(7) . ?
C20 C19 1.470(7) . ?
C20 C21 1.383(7) . ?
C35 H35 0.9500 . ?
C11 H11 0.9500 . ?
C11 C10 1.392(8) . ?
C6 H6 0.9500 . ?
C9 H9 0.9500 . ?
C9 C10 1.365(9) . ?
C10 H10 0.9500 . ?
C23 H23 0.9500 . ?
C23 C22 1.352(10) . ?
C4 H4 0.9500 . ?
C4 C5 1.365(8) . ?
C14 C15 1.381(8) . ?
F6B C26B 1.375(16) . ?
C25 C30 1.411(9) . ?
C25 C26B 1.312(15) . ?
C25 C26A 1.514(19) . ?
C18 C17 1.376(8) . ?
C5 H5 0.9500 . ?
C15 C16 1.368(10) . ?
C21 H21 0.9500 . ?
C21 C22 1.414(9) . ?
F8A C28A 1.33(2) . ?
B1 H1 1.0000 . ?
C16 C17 1.358(10) . ?
C30 C29 1.381(9) . ?
C22 H22 0.9500 . ?
C29 C28A 1.78(3) . ?
C29 C28B 1.129(15) . ?
C29 F9B 1.461(13) . ?
F6A C26A 1.37(2) . ?
F7B C27B 1.339(15) . ?
C26B C27B 1.37(2) . ?
C28A C27A 1.38(4) . ?
F7A C27A 1.44(3) . ?
C27A C26A 1.36(2) . ?
O5B H5BA 0.8702 . ?
O5B H5BB 0.8698 . ?
F8B C28B 1.390(18) . ?
C28B C27B 1.33(2) . ?

loop_
_geom_torsion_atom_site_label_1
_geom_torsion_atom_site_label_2
_geom_torsion_atom_site_label_3
_geom_torsion_atom_site_label_4
_geom_torsion
_geom_torsion_site_symmetry_1
_geom_torsion_site_symmetry_2
_geom_torsion_site_symmetry_3
_geom_torsion_site_symmetry_4
_geom_torsion_publ_flag
Co1 N13 C31 N14 171.9(4) . . . . ?
Co1 N13 C31 C32 -7.9(5) . . . . ?
Co1 N13 C25 C30 -73.5(6) . . . . ?
Co1 N13 C25 C26B 82.1(11) . . . . ?
Co1 N13 C25 C26A 117.5(9) . . . . ?
Co1 N12 C24 C23 -178.3(4) . . . . ?
Co1 N12 C20 C19 -5.2(5) . . . . ?
Co1 N12 C20 C21 176.0(4) . . . . ?
Co1 N10 C13 C14 -88.3(6) . . . . ?
Co1 N10 C13 C18 86.0(5) . . . . ?
Co1 N10 C19 N11 174.9(4) . . . . ?
Co1 N10 C19 C20 -4.3(6) . . . . ?
Co1 N15 C32 C31 2.6(5) . . . . ?
Co1 N15 C32 C33 -176.8(3) . . . . ?
Co1 N15 C36 C35 177.7(3) . . . . ?
Fe1 N6 N5 C6 178.4(3) . . . . ?
Fe1 N6 N5 B1 0.1(5) . . . . ?
Fe1 N6 C8 C7 -177.8(3) . . . . ?
Fe1 N3 N4 C5 171.0(3) . . . . ?
Fe1 N3 N4 B1 -3.0(5) . . . . ?
Fe1 N3 C3 C4 -169.7(3) . . . . ?
Fe1 N8 N7 C9 -179.7(3) . . . . ?
Fe1 N8 N7 B1 -1.3(5) . . . . ?
Fe1 N8 C11 C10 -179.6(3) . . . . ?
N13 C31 C32 N15 3.5(5) . . . . ?
N13 C31 C32 C33 -177.2(4) . . . . ?
N13 C25 C30 F10 -6.8(9) . . . . ?
N13 C25 C30 C29 176.0(6) . . . . ?
N13 C25 C26B F6B 14.6(18) . . . . ?
N13 C25 C26B C27B -176.9(13) . . . . ?
N13 C25 C26A F6A 3(2) . . . . ?
N13 C25 C26A C27A -179.2(14) . . . . ?
F5 C18 C17 F4 2.6(8) . . . . ?
F5 C18 C17 C16 -179.6(5) . . . . ?
F1 C14 C15 F2 0.7(8) . . . . ?
F1 C14 C15 C16 -178.4(5) . . . . ?
N12 C24 C23 C22 1.2(8) . . . . ?
N12 C20 C19 N10 6.2(6) . . . . ?
N12 C20 C19 N11 -173.0(5) . . . . ?
N12 C20 C21 C22 3.3(8) . . . . ?
N10 C13 C14 F1 -7.1(8) . . . . ?
N10 C13 C14 C15 175.2(5) . . . . ?
N10 C13 C18 F5 5.2(8) . . . . ?
N10 C13 C18 C17 -175.6(5) . . . . ?
F2 C15 C16 F3 -0.4(9) . . . . ?
F2 C15 C16 C17 -178.3(6) . . . . ?
N15 C32 C33 C34 -1.2(7) . . . . ?
N15 C36 C35 C34 -1.0(7) . . . . ?
N6 N5 C6 C7 -0.8(6) . . . . ?
N6 N5 B1 N4 -57.4(6) . . . . ?
N6 N5 B1 N7 57.0(5) . . . . ?
N6 C8 C7 C6 0.3(6) . . . . ?
N3 N4 C5 C4 0.6(6) . . . . ?
N3 N4 B1 N5 59.7(6) . . . . ?
N3 N4 B1 N7 -55.2(6) . . . . ?
N3 C3 C4 C5 0.1(6) . . . . ?
N8 N7 C9 C10 -0.8(6) . . . . ?
N8 N7 B1 N5 -56.8(5) . . . . ?
N8 N7 B1 N4 57.6(6) . . . . ?
N8 C11 C10 C9 -0.9(6) . . . . ?
N5 N6 C8 C7 -0.7(5) . . . . ?
N4 N3 C3 C4 0.3(5) . . . . ?
F3 C16 C17 F4 -1.1(9) . . . . ?
F3 C16 C17 C18 -178.9(5) . . . . ?
N14 C31 C32 N15 -176.3(4) . . . . ?
N14 C31 C32 C33 3.0(7) . . . . ?
C31 N13 C25 C30 97.7(6) . . . . ?
C31 N13 C25 C26B -106.6(11) . . . . ?
C31 N13 C25 C26A -71.2(9) . . . . ?
C31 C32 C33 C34 179.5(4) . . . . ?
N7 N8 C11 C10 0.4(5) . . . . ?
N7 C9 C10 C11 1.1(6) . . . . ?
F10 C30 C29 F9A 38(3) . . . . ?
F10 C30 C29 C28A -170.0(9) . . . . ?
F10 C30 C29 C28B 173.5(12) . . . . ?
F10 C30 C29 F9B -0.9(9) . . . . ?
C32 N15 C36 C35 -0.1(7) . . . . ?
C3 N3 N4 C5 -0.6(5) . . . . ?
C3 N3 N4 B1 -174.6(4) . . . . ?
C3 C4 C5 N4 -0.4(6) . . . . ?
F9A C29 C28B F8B -18.0(17) . . . . ?
F9A C29 C28B C27B 160.7(19) . . . . ?
C8 N6 N5 C6 0.9(5) . . . . ?
C8 N6 N5 B1 -177.3(4) . . . . ?
C8 C7 C6 N5 0.3(6) . . . . ?
C24 N12 C20 C19 175.5(4) . . . . ?
C24 N12 C20 C21 -3.3(7) . . . . ?
C24 C23 C22 C21 -1.2(9) . . . . ?
C33 C34 C35 C36 0.9(7) . . . . ?
C13 N10 C19 N11 4.2(8) . . . . ?
C13 N10 C19 C20 -175.0(4) . . . . ?
C13 C14 C15 F2 178.4(5) . . . . ?
C13 C14 C15 C16 -0.7(9) . . . . ?
C13 C18 C17 F4 -176.6(5) . . . . ?
C13 C18 C17 C16 1.2(9) . . . . ?
C36 N15 C32 C31 -179.4(4) . . . . ?
C36 N15 C32 C33 1.2(6) . . . . ?
C20 N12 C24 C23 1.0(7) . . . . ?
C20 C21 C22 C23 -1.0(9) . . . . ?
C19 N10 C13 C14 81.6(6) . . . . ?
C19 N10 C13 C18 -104.2(6) . . . . ?
C19 C20 C21 C22 -175.4(5) . . . . ?
C35 C34 C33 C32 0.1(7) . . . . ?
C11 N8 N7 C9 0.3(5) . . . . ?
C11 N8 N7 B1 178.7(4) . . . . ?
C6 N5 B1 N4 124.8(6) . . . . ?
C6 N5 B1 N7 -120.8(6) . . . . ?
C9 N7 B1 N5 121.3(6) . . . . ?
C9 N7 B1 N4 -124.3(5) . . . . ?
C14 C13 C18 F5 179.8(5) . . . . ?
C14 C13 C18 C17 -1.1(8) . . . . ?
C14 C15 C16 F3 178.7(5) . . . . ?
C14 C15 C16 C17 0.7(9) . . . . ?
F6B C26B C27B F7B 4(2) . . . . ?
F6B C26B C27B C28B -178.8(14) . . . . ?
C25 N13 C31 N14 0.0(7) . . . . ?
C25 N13 C31 C32 -179.8(4) . . . . ?
C25 C30 C29 F9A -145(3) . . . . ?
C25 C30 C29 C28A 7.3(11) . . . . ?
C25 C30 C29 C28B -9.2(15) . . . . ?
C25 C30 C29 F9B 176.4(6) . . . . ?
C25 C26B C27B F7B -163.9(14) . . . . ?
C25 C26B C27B C28B 13(3) . . . . ?
C18 C13 C14 F1 178.5(5) . . . . ?
C18 C13 C14 C15 0.8(8) . . . . ?
C5 N4 B1 N5 -112.7(6) . . . . ?
C5 N4 B1 N7 132.3(5) . . . . ?
C15 C16 C17 F4 176.7(6) . . . . ?
C15 C16 C17 C18 -1.0(10) . . . . ?
C21 C20 C19 N10 -175.0(5) . . . . ?
C21 C20 C19 N11 5.8(8) . . . . ?
F8A C28A C27A F7A -5(3) . . . . ?
F8A C28A C27A C26A 177.7(18) . . . . ?
B1 N5 C6 C7 177.1(5) . . . . ?
B1 N4 C5 C4 173.6(5) . . . . ?
B1 N7 C9 C10 -179.1(5) . . . . ?
C30 C25 C26B F6B 173.0(10) . . . . ?
C30 C25 C26B C27B -18.5(19) . . . . ?
C30 C25 C26A F6A -165.3(13) . . . . ?
C30 C25 C26A C27A 12(2) . . . . ?
C30 C29 C28A F8A 178.0(16) . . . . ?
C30 C29 C28A C27A 5(2) . . . . ?
C30 C29 C28B F8B -177.0(10) . . . . ?
C30 C29 C28B C27B 2(2) . . . . ?
C29 C28A C27A F7A 168.3(15) . . . . ?
C29 C28A C27A C26A -9(3) . . . . ?
C29 C28B C27B F7B 174.1(16) . . . . ?
C29 C28B C27B C26B -3(3) . . . . ?
C26B C25 C30 F10 -166.8(9) . . . . ?
C26B C25 C30 C29 15.9(11) . . . . ?
C28A C27A C26A C25 1(3) . . . . ?
C28A C27A C26A F6A 179.2(19) . . . . ?
F7A C27A C26A C25 -176.5(14) . . . . ?
F7A C27A C26A F6A 1(3) . . . . ?
F8B C28B C27B F7B -7(3) . . . . ?
F8B C28B C27B C26B 175.9(14) . . . . ?
F9B C29 C28A F8A 12(3) . . . . ?
F9B C29 C28A C27A -160.5(17) . . . . ?
C26A C25 C30 F10 160.9(10) . . . . ?
C26A C25 C30 C29 -16.4(12) . . . . ?
